data_7704540
loop_
_publ_author_name
'Wilson, Joshua'
'Maxson, Tristan'
'Wright, Isabelle'
'Zeller, Matthias'
'Rosokha, Sergiy V.'

_publ_section_title
;
 Diversity and uniformity in anion-\p complexes of thiocyanate with
 aromatic, olefinic and quinoidal \p-acceptors.
;
_journal_issue 25
_journal_name_full 'Dalton transactions (Cambridge, England : 2003)'
_journal_page_first 8734
_journal_page_last 8743
_journal_paper_doi 10.1039/d0dt01654c
_journal_volume 49
_journal_year 2020
_chemical_formula_moiety 'C8 N6, 2(C12 H28 N), 2(C N S)'
_chemical_formula_sum 'C34 H56 N10 S2'
_chemical_formula_weight 669.01
_space_group_crystal_system monoclinic
_space_group_IT_number 14
_space_group_name_Hall '-P 2yn'
_space_group_name_H-M_alt 'P 1 21/n 1'
_atom_sites_solution_hydrogens geom
_atom_sites_solution_primary direct
_atom_sites_solution_secondary difmap
_audit_creation_method SHELXL-2018/3
_audit_update_record
;
2020-02-15 deposited with the CCDC.	2020-06-01 downloaded from the CCDC.
;
_cell_angle_alpha 90
_cell_angle_beta 90.086(7)
_cell_angle_gamma 90
_cell_formula_units_Z 2
_cell_length_a 9.6131(11)
_cell_length_b 11.5468(13)
_cell_length_c 17.891(2)
_cell_measurement_reflns_used 9599
_cell_measurement_temperature 150(2)
_cell_measurement_theta_max 80.6342
_cell_measurement_theta_min 4.5577
_cell_volume 1985.9(4)
_computing_cell_refinement 'SAINT V8.38A (Bruker, 2016)'
_computing_data_collection 'Apex3 v2018.7-2 (Bruker, 2017)'
_computing_data_reduction 'SAINT V8.38A (Bruker, 2016)'
_computing_structure_refinement
;  
SHELXL-2018/3 (Sheldrick, 2015, 2018), 
SHELXLE Rev946 (H\"ubschle et al., 2011)
;
_computing_structure_solution 'SHELXS-97 (Sheldrick, 2008)'
_diffrn_ambient_temperature 150(2)
_diffrn_detector_area_resol_mean 7.4074
_diffrn_measured_fraction_theta_full 0.991
_diffrn_measured_fraction_theta_max 0.960
_diffrn_measurement_device_type
;
Bruker AXS D8 Quest CMOS diffractometer with PhotonII charge-integrating pixel 
array detector (CPAD)
;
_diffrn_measurement_method 'omega and phi scans'
_diffrn_radiation_monochromator 'laterally graded multilayer (Goebel) mirror'
_diffrn_radiation_type CuK\a
_diffrn_radiation_wavelength 1.54178
_diffrn_reflns_av_R_equivalents 0.0958
_diffrn_reflns_av_unetI/netI 0.1059
_diffrn_reflns_Laue_measured_fraction_full 0.991
_diffrn_reflns_Laue_measured_fraction_max 0.960
_diffrn_reflns_limit_h_max 12
_diffrn_reflns_limit_h_min -11
_diffrn_reflns_limit_k_max 13
_diffrn_reflns_limit_k_min -14
_diffrn_reflns_limit_l_max 22
_diffrn_reflns_limit_l_min -22
_diffrn_reflns_number 21437
_diffrn_reflns_point_group_measured_fraction_full 0.991
_diffrn_reflns_point_group_measured_fraction_max 0.960
_diffrn_reflns_theta_full 67.679
_diffrn_reflns_theta_max 82.144
_diffrn_reflns_theta_min 2.470
_diffrn_source 'I-mu-S microsource X-ray tube'
_diffrn_source_current '1.0 mA'
_diffrn_source_voltage '50 kV'
_exptl_absorpt_coefficient_mu 1.487
_exptl_absorpt_correction_T_max 0.5260
_exptl_absorpt_correction_T_min 0.3690
_exptl_absorpt_correction_type multi-scan
_exptl_absorpt_process_details
;
 SADABS 2016/2: Krause, L., Herbst-Irmer, R., Sheldrick G.M. & Stalke D.,
 J. Appl. Cryst. 48 (2015) 3-10
;
_exptl_crystal_colour red
_exptl_crystal_density_diffrn 1.119
_exptl_crystal_description fragment
_exptl_crystal_F_000 724
_exptl_crystal_size_max 0.220
_exptl_crystal_size_mid 0.200
_exptl_crystal_size_min 0.160
_refine_diff_density_max 0.212
_refine_diff_density_min -0.241
_refine_diff_density_rms 0.048
_refine_ls_extinction_method none
_refine_ls_goodness_of_fit_ref 1.045
_refine_ls_hydrogen_treatment constr
_refine_ls_matrix_type full
_refine_ls_number_parameters 241
_refine_ls_number_reflns 4230
_refine_ls_number_restraints 69
_refine_ls_restrained_S_all 1.047
_refine_ls_R_factor_all 0.0781
_refine_ls_R_factor_gt 0.0616
_refine_ls_shift/su_max 0.001
_refine_ls_shift/su_mean 0.000
_refine_ls_structure_factor_coef Fsqd
_refine_ls_weighting_details 'w=1/[\s^2^(Fo^2^)+(0.0857P)^2^] where P=(Fo^2^+2Fc^2^)/3'
_refine_ls_weighting_scheme calc
_refine_ls_wR_factor_gt 0.1720
_refine_ls_wR_factor_ref 0.1931
_reflns_Friedel_coverage 0.000
_reflns_number_gt 2898
_reflns_number_total 4230
_reflns_threshold_expression 'I > 2\s(I)'
_cod_data_source_file d0dt01654c2.cif
_cod_data_source_block RS114_0m
_cod_depositor_comments 'Adding full bibliography for 7704540--7704543.cif.'
_cod_original_sg_symbol_H-M 'P 21/n'
_cod_database_code 7704540
_shelx_shelxl_version_number 2018/3
_shelx_space_group_comment
;
The symmetry employed for this shelxl refinement is uniquely defined
by the following loop, which should always be used as a source of
symmetry information in preference to the above space-group names.
They are only intended as comments.
;
_shelx_estimated_absorpt_t_min 0.736
_shelx_estimated_absorpt_t_max 0.797

loop_
_space_group_symop_operation_xyz
'x, y, z'
'-x+1/2, y+1/2, -z+1/2'
'-x, -y, -z'
'x-1/2, -y-1/2, z-1/2'

loop_
_atom_site_label
_atom_site_type_symbol
_atom_site_fract_x
_atom_site_fract_y
_atom_site_fract_z
_atom_site_U_iso_or_equiv
_atom_site_adp_type
_atom_site_occupancy
_atom_site_site_symmetry_order
_atom_site_calc_flag
_atom_site_refinement_flags_posn
_atom_site_refinement_flags_adp
_atom_site_refinement_flags_occupancy
_atom_site_disorder_assembly
_atom_site_disorder_group
S1 S -0.0519(4) 0.1175(2) 0.3151(3) 0.0685(7) Uani 0.685(5) 1 d D U P A 1
C5 C 0.0126(6) -0.0149(4) 0.3194(3) 0.0595(12) Uani 0.685(5) 1 d D U P A 1
N4 N 0.0608(15) -0.1052(12) 0.3268(8) 0.077(3) Uani 0.685(5) 1 d D U P A 1
S1B S 0.0418(8) -0.1010(7) 0.3110(5) 0.0639(14) Uani 0.315(5) 1 d D U P A 2
C5B C -0.0155(13) 0.0348(8) 0.3170(7) 0.055(2) Uani 0.315(5) 1 d D U P A 2
N4B N -0.035(3) 0.1364(16) 0.318(2) 0.069(3) Uani 0.315(5) 1 d D U P A 2
N1 N 0.6287(2) 0.44138(17) 0.0014(2) 0.0556(6) Uani 1 1 d . . . . .
N2 N 0.5196(3) 0.1620(2) 0.0048(2) 0.0797(9) Uani 1 1 d . . . . .
N3 N 0.8538(3) 0.6666(2) 0.0016(3) 0.0780(8) Uani 1 1 d . . . . .
N25 N 0.4967(3) 0.01104(19) 0.25387(14) 0.0546(6) Uani 1 1 d . . . . .
C1 C 0.5076(3) 0.3857(2) 0.0012(2) 0.0552(6) Uani 1 1 d . . . . .
C2 C 0.5143(3) 0.2599(2) 0.0023(2) 0.0633(7) Uani 1 1 d . . . . .
C3 C 0.6198(3) 0.5565(2) 0.0005(3) 0.0557(6) Uani 1 1 d . . . . .
C4 C 0.7505(3) 0.6183(2) 0.0014(3) 0.0612(7) Uani 1 1 d . . . . .
C6 C 0.5093(4) -0.0972(2) 0.3013(2) 0.0599(9) Uani 1 1 d . . . . .
H6A H 0.426594 -0.102061 0.334019 0.072 Uiso 1 1 calc R U . . .
H6AB H 0.507338 -0.165328 0.267691 0.072 Uiso 1 1 calc R U . . .
C7 C 0.6366(4) -0.1050(3) 0.3492(3) 0.0773(13) Uani 1 1 d . . . . .
H7A H 0.630867 -0.047511 0.390102 0.093 Uiso 1 1 calc R U . . .
H7AB H 0.720052 -0.087237 0.318894 0.093 Uiso 1 1 calc R U . . .
C8 C 0.6492(4) -0.2261(3) 0.3818(2) 0.0702(10) Uani 1 1 d . . . . .
H8A H 0.652812 -0.282909 0.341207 0.105 Uiso 1 1 calc R U . . .
H8B H 0.568533 -0.242045 0.413630 0.105 Uiso 1 1 calc R U . . .
H8C H 0.734470 -0.231362 0.411766 0.105 Uiso 1 1 calc R U . . .
C9 C 0.6230(4) 0.0268(2) 0.2027(2) 0.0601(9) Uani 1 1 d . . . . .
H9A H 0.604201 0.092828 0.168873 0.072 Uiso 1 1 calc R U . . .
H9AB H 0.703903 0.047994 0.234104 0.072 Uiso 1 1 calc R U . . .
C10 C 0.6630(4) -0.0771(3) 0.1553(3) 0.0847(14) Uani 1 1 d . . . . .
H10A H 0.583171 -0.100006 0.123537 0.102 Uiso 1 1 calc R U . . .
H10B H 0.686501 -0.143200 0.188162 0.102 Uiso 1 1 calc R U . . .
C11 C 0.7872(5) -0.0484(3) 0.1059(3) 0.0812(12) Uani 1 1 d . . . . .
H11A H 0.812968 -0.116801 0.076654 0.122 Uiso 1 1 calc R U . . .
H11B H 0.865962 -0.025007 0.137365 0.122 Uiso 1 1 calc R U . . .
H11C H 0.762723 0.015143 0.072069 0.122 Uiso 1 1 calc R U . . .
C12 C 0.3654(3) -0.0032(2) 0.2087(2) 0.0581(9) Uani 1 1 d . . . . .
H12A H 0.380843 -0.065416 0.171558 0.070 Uiso 1 1 calc R U . . .
H12B H 0.290626 -0.029591 0.242678 0.070 Uiso 1 1 calc R U . . .
C13 C 0.3148(4) 0.1028(3) 0.1679(3) 0.0765(13) Uani 1 1 d . . . . .
H13A H 0.285952 0.162615 0.204402 0.092 Uiso 1 1 calc R U . . .
H13B H 0.390831 0.135098 0.137040 0.092 Uiso 1 1 calc R U . . .
C14 C 0.1934(5) 0.0709(3) 0.1188(3) 0.0797(13) Uani 1 1 d . . . . .
H14A H 0.155782 0.140939 0.095338 0.120 Uiso 1 1 calc R U . . .
H14B H 0.121066 0.034008 0.149073 0.120 Uiso 1 1 calc R U . . .
H14C H 0.224469 0.016988 0.079919 0.120 Uiso 1 1 calc R U . . .
C15 C 0.4903(3) 0.1185(2) 0.3028(2) 0.0573(9) Uani 1 1 d . . . . .
H15A H 0.482810 0.187053 0.269842 0.069 Uiso 1 1 calc R U . . .
H15B H 0.579322 0.124930 0.330367 0.069 Uiso 1 1 calc R U . . .
C16 C 0.3714(4) 0.1234(3) 0.3596(2) 0.0668(10) Uani 1 1 d . . . . .
H16A H 0.283421 0.098703 0.335590 0.080 Uiso 1 1 calc R U . . .
H16B H 0.391091 0.070042 0.401650 0.080 Uiso 1 1 calc R U . . .
C17 C 0.3567(4) 0.2466(3) 0.3888(2) 0.0726(11) Uani 1 1 d . . . . .
H17A H 0.339666 0.299316 0.346865 0.109 Uiso 1 1 calc R U . . .
H17B H 0.442549 0.269331 0.414555 0.109 Uiso 1 1 calc R U . . .
H17C H 0.278552 0.250473 0.423817 0.109 Uiso 1 1 calc R U . . .

loop_
_atom_site_aniso_label
_atom_site_aniso_U_11
_atom_site_aniso_U_22
_atom_site_aniso_U_33
_atom_site_aniso_U_23
_atom_site_aniso_U_13
_atom_site_aniso_U_12
S1 0.0730(11) 0.0453(10) 0.0870(12) 0.0063(9) -0.0174(10) -0.0066(8)
C5 0.066(3) 0.041(3) 0.071(2) 0.004(2) -0.002(2) -0.005(2)
N4 0.088(5) 0.058(3) 0.086(5) 0.004(3) -0.003(4) 0.008(3)
S1B 0.063(2) 0.049(2) 0.079(3) -0.0060(18) -0.006(2) 0.0006(14)
C5B 0.072(4) 0.029(4) 0.066(4) 0.008(4) -0.006(4) -0.003(3)
N4B 0.080(6) 0.055(6) 0.072(5) 0.005(5) -0.009(5) -0.007(5)
N1 0.0525(11) 0.0423(11) 0.0719(15) -0.0002(13) -0.0051(18) -0.0037(8)
N2 0.0781(16) 0.0420(12) 0.119(3) -0.0020(16) -0.011(2) -0.0007(11)
N3 0.0643(14) 0.0547(14) 0.115(2) 0.0013(18) -0.008(2) -0.0096(11)
N25 0.0491(10) 0.0340(10) 0.0808(16) -0.0007(11) -0.0059(16) -0.0044(8)
C1 0.0604(14) 0.0412(11) 0.0639(16) -0.0012(14) -0.005(2) -0.0017(10)
C2 0.0584(14) 0.0443(13) 0.087(2) -0.0033(16) -0.008(2) -0.0041(11)
C3 0.0564(13) 0.0454(13) 0.0651(17) 0.0001(16) -0.006(2) -0.0022(10)
C4 0.0558(14) 0.0433(13) 0.084(2) 0.0032(16) -0.004(2) -0.0027(10)
C6 0.0558(16) 0.0356(12) 0.088(3) 0.0021(13) -0.0112(18) -0.0031(11)
C7 0.068(2) 0.0469(16) 0.118(4) 0.0035(17) -0.031(2) -0.0031(14)
C8 0.068(2) 0.0513(16) 0.091(3) 0.0004(16) -0.021(2) 0.0064(15)
C9 0.0507(16) 0.0435(13) 0.086(3) -0.0058(14) -0.0035(16) -0.0066(12)
C10 0.068(2) 0.0587(19) 0.127(4) -0.030(2) 0.010(2) -0.0146(16)
C11 0.074(2) 0.062(2) 0.108(4) -0.021(2) 0.008(2) 0.0008(17)
C12 0.0502(16) 0.0405(14) 0.084(3) 0.0032(13) -0.0114(16) -0.0064(11)
C13 0.066(2) 0.0514(17) 0.112(4) 0.0231(18) -0.018(2) -0.0082(14)
C14 0.074(2) 0.062(2) 0.103(3) 0.0155(19) -0.025(2) 0.0000(17)
C15 0.0554(16) 0.0343(12) 0.082(3) -0.0031(12) -0.0060(17) -0.0020(11)
C16 0.0601(19) 0.0490(16) 0.091(3) -0.0026(16) 0.0044(19) -0.0034(14)
C17 0.067(2) 0.0505(17) 0.101(3) -0.0028(17) 0.003(2) 0.0085(15)

loop_
_atom_type_symbol
_atom_type_description
_atom_type_scat_dispersion_real
_atom_type_scat_dispersion_imag
_atom_type_scat_source
C C 0.0181 0.0091 'International Tables Vol C Tables 4.2.6.8 and 6.1.1.4'
H H 0.0000 0.0000 'International Tables Vol C Tables 4.2.6.8 and 6.1.1.4'
N N 0.0311 0.0180 'International Tables Vol C Tables 4.2.6.8 and 6.1.1.4'
S S 0.3331 0.5567 'International Tables Vol C Tables 4.2.6.8 and 6.1.1.4'

loop_
_geom_angle_atom_site_label_1
_geom_angle_atom_site_label_2
_geom_angle_atom_site_label_3
_geom_angle
_geom_angle_site_symmetry_1
_geom_angle_site_symmetry_3
_geom_angle_publ_flag
N4 C5 S1 175.6(8) . . ?
N4B C5B S1B 169.5(18) . . ?
C1 N1 C3 115.2(2) . . ?
C12 N25 C6 106.0(2) . . ?
C12 N25 C15 111.3(2) . . ?
C6 N25 C15 110.7(2) . . ?
C12 N25 C9 110.9(2) . . ?
C6 N25 C9 111.7(2) . . ?
C15 N25 C9 106.3(2) . . ?
N1 C1 C3 122.5(2) . 3_665 ?
N1 C1 C2 116.3(2) . . ?
C3 C1 C2 121.1(2) 3_665 . ?
N2 C2 C1 178.6(5) . . ?
N1 C3 C1 122.3(2) . 3_665 ?
N1 C3 C4 115.9(2) . . ?
C1 C3 C4 121.8(2) 3_665 . ?
N3 C4 C3 179.6(6) . . ?
C7 C6 N25 115.8(3) . . ?
C7 C6 H6A 108.3 . . ?
N25 C6 H6A 108.3 . . ?
C7 C6 H6AB 108.3 . . ?
N25 C6 H6AB 108.3 . . ?
H6A C6 H6AB 107.4 . . ?
C6 C7 C8 109.9(3) . . ?
C6 C7 H7A 109.7 . . ?
C8 C7 H7A 109.7 . . ?
C6 C7 H7AB 109.7 . . ?
C8 C7 H7AB 109.7 . . ?
H7A C7 H7AB 108.2 . . ?
C7 C8 H8A 109.5 . . ?
C7 C8 H8B 109.5 . . ?
H8A C8 H8B 109.5 . . ?
C7 C8 H8C 109.5 . . ?
H8A C8 H8C 109.5 . . ?
H8B C8 H8C 109.5 . . ?
C10 C9 N25 116.2(3) . . ?
C10 C9 H9A 108.2 . . ?
N25 C9 H9A 108.2 . . ?
C10 C9 H9AB 108.2 . . ?
N25 C9 H9AB 108.2 . . ?
H9A C9 H9AB 107.4 . . ?
C9 C10 C11 110.6(3) . . ?
C9 C10 H10A 109.5 . . ?
C11 C10 H10A 109.5 . . ?
C9 C10 H10B 109.5 . . ?
C11 C10 H10B 109.5 . . ?
H10A C10 H10B 108.1 . . ?
C10 C11 H11A 109.5 . . ?
C10 C11 H11B 109.5 . . ?
H11A C11 H11B 109.5 . . ?
C10 C11 H11C 109.5 . . ?
H11A C11 H11C 109.5 . . ?
H11B C11 H11C 109.5 . . ?
C13 C12 N25 116.2(2) . . ?
C13 C12 H12A 108.2 . . ?
N25 C12 H12A 108.2 . . ?
C13 C12 H12B 108.2 . . ?
N25 C12 H12B 108.2 . . ?
H12A C12 H12B 107.4 . . ?
C14 C13 C12 109.5(3) . . ?
C14 C13 H13A 109.8 . . ?
C12 C13 H13A 109.8 . . ?
C14 C13 H13B 109.8 . . ?
C12 C13 H13B 109.8 . . ?
H13A C13 H13B 108.2 . . ?
C13 C14 H14A 109.5 . . ?
C13 C14 H14B 109.5 . . ?
H14A C14 H14B 109.5 . . ?
C13 C14 H14C 109.5 . . ?
H14A C14 H14C 109.5 . . ?
H14B C14 H14C 109.5 . . ?
N25 C15 C16 116.3(2) . . ?
N25 C15 H15A 108.2 . . ?
C16 C15 H15A 108.2 . . ?
N25 C15 H15B 108.2 . . ?
C16 C15 H15B 108.2 . . ?
H15A C15 H15B 107.4 . . ?
C17 C16 C15 109.4(3) . . ?
C17 C16 H16A 109.8 . . ?
C15 C16 H16A 109.8 . . ?
C17 C16 H16B 109.8 . . ?
C15 C16 H16B 109.8 . . ?
H16A C16 H16B 108.2 . . ?
C16 C17 H17A 109.5 . . ?
C16 C17 H17B 109.5 . . ?
H17A C17 H17B 109.5 . . ?
C16 C17 H17C 109.5 . . ?
H17A C17 H17C 109.5 . . ?
H17B C17 H17C 109.5 . . ?

loop_
_geom_bond_atom_site_label_1
_geom_bond_atom_site_label_2
_geom_bond_distance
_geom_bond_site_symmetry_2
_geom_bond_publ_flag
S1 C5 1.651(6) . ?
C5 N4 1.148(13) . ?
S1B C5B 1.666(11) . ?
C5B N4B 1.189(17) . ?
N1 C1 1.330(3) . ?
N1 C3 1.333(3) . ?
N2 C2 1.132(3) . ?
N3 C4 1.139(3) . ?
N25 C12 1.506(4) . ?
N25 C6 1.515(4) . ?
N25 C15 1.520(4) . ?
N25 C9 1.532(5) . ?
C1 C3 1.394(4) 3_665 ?
C1 C2 1.454(3) . ?
C3 C4 1.445(4) . ?
C6 C7 1.496(5) . ?
C6 H6A 0.9900 . ?
C6 H6AB 0.9900 . ?
C7 C8 1.520(5) . ?
C7 H7A 0.9900 . ?
C7 H7AB 0.9900 . ?
C8 H8A 0.9800 . ?
C8 H8B 0.9800 . ?
C8 H8C 0.9800 . ?
C9 C10 1.519(5) . ?
C9 H9A 0.9900 . ?
C9 H9AB 0.9900 . ?
C10 C11 1.522(6) . ?
C10 H10A 0.9900 . ?
C10 H10B 0.9900 . ?
C11 H11A 0.9800 . ?
C11 H11B 0.9800 . ?
C11 H11C 0.9800 . ?
C12 C13 1.506(4) . ?
C12 H12A 0.9900 . ?
C12 H12B 0.9900 . ?
C13 C14 1.506(6) . ?
C13 H13A 0.9900 . ?
C13 H13B 0.9900 . ?
C14 H14A 0.9800 . ?
C14 H14B 0.9800 . ?
C14 H14C 0.9800 . ?
C15 C16 1.532(6) . ?
C15 H15A 0.9900 . ?
C15 H15B 0.9900 . ?
C16 C17 1.522(4) . ?
C16 H16A 0.9900 . ?
C16 H16B 0.9900 . ?
C17 H17A 0.9800 . ?
C17 H17B 0.9800 . ?
C17 H17C 0.9800 . ?

loop_
_geom_torsion_atom_site_label_1
_geom_torsion_atom_site_label_2
_geom_torsion_atom_site_label_3
_geom_torsion_atom_site_label_4
_geom_torsion
_geom_torsion_site_symmetry_1
_geom_torsion_site_symmetry_2
_geom_torsion_site_symmetry_3
_geom_torsion_site_symmetry_4
_geom_torsion_publ_flag
C3 N1 C1 C3 0.5(6) . . . 3_665 ?
C3 N1 C1 C2 -179.9(4) . . . . ?
C1 N1 C3 C1 -0.5(6) . . . 3_665 ?
C1 N1 C3 C4 179.5(5) . . . . ?
C12 N25 C6 C7 177.6(4) . . . . ?
C15 N25 C6 C7 -61.6(4) . . . . ?
C9 N25 C6 C7 56.7(4) . . . . ?
N25 C6 C7 C8 -169.4(3) . . . . ?
C12 N25 C9 C10 -66.8(4) . . . . ?
C6 N25 C9 C10 51.2(4) . . . . ?
C15 N25 C9 C10 172.1(3) . . . . ?
N25 C9 C10 C11 178.5(3) . . . . ?
C6 N25 C12 C13 168.6(4) . . . . ?
C15 N25 C12 C13 48.1(4) . . . . ?
C9 N25 C12 C13 -70.0(4) . . . . ?
N25 C12 C13 C14 173.4(4) . . . . ?
C12 N25 C15 C16 59.3(4) . . . . ?
C6 N25 C15 C16 -58.4(4) . . . . ?
C9 N25 C15 C16 -179.9(3) . . . . ?
N25 C15 C16 C17 -165.2(3) . . . . ?
